data_2006970
loop_
_publ_author_name
'Ray, Suprabhat'
'Sarkhel, Sanjay'
'Maulik, Prakas R.'
'Lobkovsky, Emil'
'Clardy, Jon'

_publ_section_title
;
 7-Methoxy-2,2-dimethyl-3-phenyl-4-(4-hydroxyphenyl)-2<i>H</i>-1-benzopyran
;
_journal_issue 1
_journal_name_full 'Acta Crystallographica Section C'
_journal_page_first 134
_journal_page_last 136
_journal_paper_doi 10.1107/S0108270197012341
_journal_volume 54
_journal_year 1998
_chemical_formula_sum 'C24 H22 O3'
_chemical_formula_weight 358.42
_chemical_name_systematic
;
 ?
;
_space_group_IT_number 14
_symmetry_cell_setting monoclinic
_symmetry_space_group_name_Hall '-P 2yn'
_symmetry_space_group_name_H-M 'P 1 21/n 1'
_audit_creation_method SHELXL
_cell_angle_alpha 90.00
_cell_angle_beta 105.10(2)
_cell_angle_gamma 90.00
_cell_formula_units_Z 4
_cell_length_a 10.236(2)
_cell_length_b 10.258(2)
_cell_length_c 18.827(4)
_cell_measurement_reflns_used 25
_cell_measurement_temperature 293(2)
_cell_measurement_theta_max 45
_cell_measurement_theta_min 30
_cell_volume 1908.6(7)
_computing_cell_refinement 'Siemens P3 software'
_computing_data_collection 'Siemens P3 software'
_computing_data_reduction 'Siemens P3 software'
_computing_molecular_graphics
;
ORTEP (Johnson, 1965), PLUTO (Motherwell & Clegg, 1978), ALCHEMY-III
(Tripos Associates Inc., 1972)
;
_computing_publication_material 'CIFTAB SHELXL93'
_computing_structure_refinement 'SHELXL93 (Sheldrick, 1993)'
_computing_structure_solution 'SHELXS86 (Sheldrick, 1990)'
_diffrn_ambient_temperature 293(2)
_diffrn_measurement_device 'Siemens R3/m diffractometer'
_diffrn_measurement_method \w/2\q
_diffrn_radiation_monochromator graphite
_diffrn_radiation_source 'fine-focus sealed tube'
_diffrn_radiation_type CuK\a
_diffrn_radiation_wavelength 1.54178
_diffrn_reflns_av_R_equivalents 0.0110
_diffrn_reflns_av_sigmaI/netI 0.0189
_diffrn_reflns_limit_h_max 11
_diffrn_reflns_limit_h_min 0
_diffrn_reflns_limit_k_max 0
_diffrn_reflns_limit_k_min -11
_diffrn_reflns_limit_l_max 19
_diffrn_reflns_limit_l_min -20
_diffrn_reflns_number 2740
_diffrn_reflns_theta_max 57.06
_diffrn_reflns_theta_min 4.50
_diffrn_standards_decay_% <5
_diffrn_standards_interval_count 97
_diffrn_standards_number 3
_exptl_absorpt_coefficient_mu 0.646
_exptl_absorpt_correction_type none
_exptl_crystal_colour colourless
_exptl_crystal_density_diffrn 1.247
_exptl_crystal_density_meas ?
_exptl_crystal_description block
_exptl_crystal_F_000 760
_exptl_crystal_size_max 0.35
_exptl_crystal_size_mid 0.25
_exptl_crystal_size_min 0.20
_refine_diff_density_max 0.181
_refine_diff_density_min -0.185
_refine_ls_extinction_coef 0.0178(8)
_refine_ls_extinction_method SHELXL
_refine_ls_goodness_of_fit_all 1.071
_refine_ls_goodness_of_fit_obs 1.086
_refine_ls_hydrogen_treatment riding
_refine_ls_matrix_type full
_refine_ls_number_parameters 245
_refine_ls_number_reflns 2570
_refine_ls_number_restraints 0
_refine_ls_restrained_S_all 1.088
_refine_ls_restrained_S_obs 1.086
_refine_ls_R_factor_all 0.0436
_refine_ls_R_factor_obs .0362
_refine_ls_shift/esd_max 0.002
_refine_ls_shift/esd_mean 0.000
_refine_ls_structure_factor_coef Fsqd
_refine_ls_weighting_details 'w = 1/[\s^2^(Fo^2^)+(0.0521P)^2^+0.4791P] where P=(Fo^2^+2Fc^2^)/3'
_refine_ls_weighting_scheme calc
_refine_ls_wR_factor_all 0.1021
_refine_ls_wR_factor_obs .0953
_reflns_number_observed 2266
_reflns_number_total 2573
_reflns_observed_criterion >2sigma(I)
_cod_data_source_file sx1041.cif
_cod_data_source_block ray3
_cod_depositor_comments
;
The following automatic conversions were performed:
'_symmetry_cell_setting' value 'Monoclinic' changed to 'monoclinic'
according to '/home/saulius/struct/CIF-dictionaries/cif_core.dic'
dictionary named 'cif_core.dic' version 2.4.1 from 2010-06-29.

Automatic conversion script
Id: cif_fix_enum 1527 2010-12-29 10:47:43Z saulius 

The following automatic conversions were performed:

'_symmetry_cell_setting' value 'Monoclinic' changed to 'monoclinic'
according to /home/saulius/struct/CIF-dictionaries/cif_core.dic
dictionary named 'cif_core.dic' version 2.4.1 from 2010-06-29.

Automatic conversion script
Id: cif_fix_values 1715 2011-07-08 13:25:40Z adriana 

The following automatic conversions were performed:

'_exptl_crystal_density_meas' value 'not measured' was changed to '?'
- the value is perceived as not measured.

Automatic conversion script
Id: cif_fix_values 3008 2015-01-20 13:52:24Z robertas 

The following automatic conversions were performed:

'_refine_ls_weighting_scheme' value 'calc w =
1/[\s^2^(Fo^2^)+(0.0521P)^2^+0.4791P] where P=(Fo^2^+2Fc^2^)/3' was
changed to 'calc'. New tag '_refine_ls_weighting_details' was
created. The value of the new tag was set to 'w =
1/[\s^2^(Fo^2^)+(0.0521P)^2^+0.4791P] where P=(Fo^2^+2Fc^2^)/3'.

Automatic conversion script
Id: cif_fix_values 3143 2015-03-26 13:38:13Z robertas 
;
_cod_original_sg_symbol_H-M 'P 21/n'
_cod_database_code 2006970

loop_
_symmetry_equiv_pos_as_xyz
'x, y, z'
'-x+1/2, y+1/2, -z+1/2'
'-x, -y, -z'
'x-1/2, -y-1/2, z-1/2'

loop_
_atom_site_aniso_label
_atom_site_aniso_U_11
_atom_site_aniso_U_22
_atom_site_aniso_U_33
_atom_site_aniso_U_12
_atom_site_aniso_U_13
_atom_site_aniso_U_23
C1 .0309(8) .0405(9) .0331(9) .0029(7) .0068(7) .0013(7)
C2 .0331(9) .0530(10) .0316(9) .0028(7) .0091(7) .0038(7)
C3 .0318(9) .0423(9) .0352(9) -.0012(7) .0099(7) .0009(7)
C4 .0309(9) .0392(9) .0364(9) -.0020(7) .0105(7) .0007(7)
C5 .0294(8) .0424(9) .0353(9) .0014(7) .0086(7) .0015(7)
C6 .0320(9) .0527(10) .0404(9) .0055(7) .0131(7) .0030(8)
C7 .0434(10) .0570(11) .0316(9) .0083(8) .0116(8) .0019(8)
C8 .0354(10) .0703(13) .0349(9) .0025(8) .0036(7) -.0024(8)
C9 .0293(9) .0623(12) .0395(9) .0010(8) .0069(7) -.0004(8)
C10 .0297(8) .0441(10) .0306(8) -.0013(7) .0094(6) .0021(7)
C11 .0371(9) .0413(10) .0493(10) -.0025(7) .0171(8) -.0021(8)
C12 .0318(9) .0491(11) .0469(10) -.0078(7) .0142(7) -.0020(8)
C13 .0313(9) .0509(11) .0380(9) .0051(7) .0132(7) .0063(7)
C14 .0402(10) .0411(10) .0554(10) .0022(8) .0166(8) .0029(8)
C15 .0335(9) .0440(10) .0490(10) -.0051(7) .0127(8) .0011(8)
C16 .0302(9) .0657(12) .0350(9) .0051(8) .0084(7) .0036(8)
C17 .0387(10) .088(2) .0482(11) .0032(10) .0102(8) -.0165(10)
C18 .0453(12) .157(3) .0493(13) .0187(14) .0077(10) -.032(2)
C19 .065(2) .214(4) .0384(13) .051(2) .0169(12) .002(2)
C20 .083(2) .161(3) .071(2) .042(2) .0453(15) .060(2)
C21 .0667(14) .087(2) .0589(12) .0136(12) .0322(11) .0247(12)
C22 .0327(9) .0888(15) .0385(10) .0008(9) .0050(8) -.0007(9)
C23 .0549(12) .0557(12) .0598(12) .0155(9) .0182(9) .0080(9)
C24 .0573(13) .121(2) .0481(12) .0039(12) .0278(10) .0014(12)
O25 .0284(6) .0590(8) .0332(6) -.0019(5) .0070(5) .0015(5)
O26 .0478(8) .1048(11) .0343(7) .0079(7) .0147(6) .0002(7)
O27 .0348(7) .0596(8) .0830(10) .0083(6) .0242(6) .0123(7)

loop_
_atom_site_label
_atom_site_fract_x
_atom_site_fract_y
_atom_site_fract_z
_atom_site_U_iso_or_equiv
_atom_site_thermal_displace_type
_atom_site_calc_flag
_atom_site_refinement_flags
_atom_site_occupancy
_atom_site_disorder_group
_atom_site_type_symbol
C1 .1902(2) .3291(2) .26893(8) .0351(4) Uani d . 1 . C
C2 .1085(2) .3710(2) .13859(8) .0391(4) Uani d . 1 . C
C3 .2484(2) .3319(2) .13102(8) .0362(4) Uani d . 1 . C
C4 .3508(2) .3204(2) .19170(8) .0352(4) Uani d . 1 . C
C5 .3231(2) .3392(2) .26415(8) .0357(4) Uani d . 1 . C
C6 .1562(2) .3305(2) .33560(9) .0410(4) Uani d . 1 . C
H6 .0645(2) .3182(2) .33750(9) .049 Uiso d R 1 . H
C7 .2584(2) .3500(2) .39943(9) .0437(4) Uani d . 1 . C
C8 .3910(2) .3677(2) .39595(9) .0479(5) Uani d . 1 . C
H8 .4608(2) .3853(2) .44007(9) .057 Uiso d R 1 . H
C9 .4222(2) .3601(2) .32941(9) .0441(4) Uani d . 1 . C
H9 .5137(2) .3694(2) .32790(9) .053 Uiso d R 1 . H
C10 .48969(15) .2764(2) .19004(8) .0345(4) Uani d . 1 . C
C11 .5974(2) .3611(2) .19621(9) .0415(4) Uani d . 1 . C
H11 .5828(2) .4571(2) .19994(9) .050 Uiso d R 1 . H
C12 .7261(2) .3148(2) .19732(9) .0419(4) Uani d . 1 . C
H12 .8028(2) .3778(2) .20157(9) .050 Uiso d R 1 . H
C13 .7479(2) .1829(2) .19249(9) .0393(4) Uani d . 1 . C
C14 .6411(2) .0974(2) .18535(10) .0448(4) Uani d . 1 . C
H14 .6549(2) .0072(2) .18105(10) .054 Uiso d R 1 . H
C15 .5138(2) .1440(2) .18446(9) .0418(4) Uani d . 1 . C
H15 .4397(2) .0829(2) .17979(9) .050 Uiso d R 1 . H
C16 .2661(2) .3175(2) .05516(9) .0437(5) Uani d . 1 . C
C17 .2455(2) .1982(2) .01869(10) .0583(6) Uani d . 1 . C
H17 .2236(2) .1198(2) .04459(10) .070 Uiso d R 1 . H
C18 .2549(2) .1871(3) -.05268(13) .0846(9) Uani d . 1 . C
H18 .2391(2) .0977(3) -.07883(13) .101 Uiso d R 1 . H
C19 .2852(3) .2931(5) -.08891(13) .1052(12) Uani d . 1 . C
H19 .2900(3) .2849(5) -.14038(13) .126 Uiso d R 1 . H
C20 .3091(3) .4117(4) -.05361(15) .1001(11) Uani d . 1 . C
H20 .3302(3) .4798(4) -.07683(15) .120 Uiso d R 1 . H
C21 .2998(2) .4246(2) .01890(11) .0680(6) Uani d . 1 . C
H21 .3172(2) .5095(2) .04396(11) .082 Uiso d R 1 . H
C22 -.0068(2) .3164(2) .07776(10) .0541(5) Uani d . 1 . C
H22A -.0010(2) .3528(2) .02848(10) .081 Uiso d R 1 . H
H22B -.0968(2) .3421(2) .08710(10) .081 Uiso d R 1 . H
H22C .0003(2) .2176(2) .07704(10) .081 Uiso d R 1 . H
C23 .0974(2) .5182(2) .14471(11) .0562(5) Uani d . 1 . C
H23A .1081(2) .5605(2) .09815(11) .084 Uiso d R 1 . H
H23B .1708(2) .5506(2) .18798(11) .084 Uiso d R 1 . H
H23C .0060(2) .5411(2) .15210(11) .084 Uiso d R 1 . H
C24 .1058(2) .3350(3) .47610(11) .0728(7) Uani d . 1 . C
H24A .1070(2) .3364(3) .52775(11) .109 Uiso d R 1 . H
H24B .0724(2) .2512(3) .45511(11) .109 Uiso d R 1 . H
H24C .0471(2) .4036(3) .45041(11) .109 Uiso d R 1 . H
O25 .08698(10) .31121(11) .20592(6) .0404(3) Uani d . 1 . O
O26 .23894(13) .3548(2) .46879(6) .0615(4) Uani d . 1 . O
O27 .87177(12) .12993(13) .19465(7) .0575(4) Uani d . 1 . O
H27A .92862(12) .19146(13) .19778(7) .080 Uiso d R 1 . H

loop_
_atom_type_symbol
_atom_type_description
_atom_type_scat_dispersion_real
_atom_type_scat_dispersion_imag
_atom_type_scat_source
C C 0.0181 0.0091 'International Tables Vol C Tables 4.2.6.8 and 6.1.1.4'
H H 0.0000 0.0000 'International Tables Vol C Tables 4.2.6.8 and 6.1.1.4'
O O 0.0492 0.0322 'International Tables Vol C Tables 4.2.6.8 and 6.1.1.4'

loop_
_geom_angle_atom_site_label_1
_geom_angle_atom_site_label_2
_geom_angle_atom_site_label_3
_geom_angle
O25 C1 C6 117.61(14)
O25 C1 C5 119.80(14)
C6 C1 C5 122.53(15)
O25 C2 C23 108.46(13)
O25 C2 C22 103.47(13)
C23 C2 C22 111.35(15)
O25 C2 C3 108.92(12)
C23 C2 C3 110.97(14)
C22 C2 C3 113.28(14)
C4 C3 C16 122.95(14)
C4 C3 C2 119.18(14)
C16 C3 C2 117.72(13)
C3 C4 C5 118.72(14)
C3 C4 C10 122.99(14)
C5 C4 C10 118.01(13)
C1 C5 C9 117.07(14)
C1 C5 C4 118.46(14)
C9 C5 C4 124.39(14)
C7 C6 C1 118.4(2)
O26 C7 C6 124.5(2)
O26 C7 C8 115.26(15)
C6 C7 C8 120.28(15)
C9 C8 C7 119.9(2)
C8 C9 C5 121.6(2)
C11 C10 C15 117.81(15)
C11 C10 C4 123.22(15)
C15 C10 C4 118.93(14)
C10 C11 C12 121.1(2)
C13 C12 C11 120.1(2)
O27 C13 C12 123.53(15)
O27 C13 C14 117.0(2)
C12 C13 C14 119.48(15)
C13 C14 C15 120.1(2)
C14 C15 C10 121.4(2)
C21 C16 C17 118.7(2)
C21 C16 C3 120.1(2)
C17 C16 C3 121.2(2)
C18 C17 C16 120.9(2)
C19 C18 C17 120.4(3)
C18 C19 C20 119.9(2)
C19 C20 C21 120.4(3)
C16 C21 C20 119.7(3)
C1 O25 C2 115.54(12)
C7 O26 C24 117.93(14)

loop_
_geom_bond_atom_site_label_1
_geom_bond_atom_site_label_2
_geom_bond_site_symmetry_2
_geom_bond_distance
_geom_bond_publ_flag
C1 O25 . 1.380(2) ?
C1 C6 . 1.387(2) ?
C1 C5 . 1.391(2) ?
C2 O25 . 1.476(2) ?
C2 C23 . 1.520(3) ?
C2 C22 . 1.522(2) ?
C2 C3 . 1.528(2) ?
C3 C4 . 1.339(2) ?
C3 C16 . 1.493(2) ?
C4 C5 . 1.476(2) ?
C4 C10 . 1.500(2) ?
C5 C9 . 1.391(2) ?
C6 C7 . 1.387(2) ?
C7 O26 . 1.372(2) ?
C7 C8 . 1.387(2) ?
C8 C9 . 1.374(2) ?
C10 C11 . 1.385(2) ?
C10 C15 . 1.389(2) ?
C11 C12 . 1.395(2) ?
C12 C13 . 1.378(2) ?
C13 O27 . 1.370(2) ?
C13 C14 . 1.381(2) ?
C14 C15 . 1.384(2) ?
C16 C21 . 1.384(3) ?
C16 C17 . 1.392(3) ?
C17 C18 . 1.377(3) ?
C18 C19 . 1.361(5) ?
C19 C20 . 1.377(5) ?
C20 C21 . 1.399(3) ?
C24 O26 . 1.419(2) ?

loop_
_cod_related_entry_id
_cod_related_entry_database
_cod_related_entry_code
1 ChemSpider 303873
